data_2015047
loop_
_publ_author_name
'Ferguson, George'
'Glidewell, Christopher'
'Low, John N.'
'Skakle, Janet M. S.'
'Wardell, James L.'

_publ_section_title
;
 Solvent-dependent polymorphism in isomeric
 <i>N</i>-(nitrobenzylidene)iodoanilines
;
_journal_issue 7
_journal_name_full 'Acta Crystallographica Section C'
_journal_page_first o445
_journal_page_last o449
_journal_paper_doi 10.1107/S0108270105016239
_journal_volume 61
_journal_year 2005
_chemical_formula_iupac 'C52 H36 I4 N8 O8'
_chemical_formula_moiety 'C52 H36 I4 N8 O8'
_chemical_formula_sum 'C52 H36 I4 N8 O8'
_chemical_formula_weight 1408.49
_chemical_name_systematic
;
2-iodo-N-(2-nitrobenzylidene)aniline
;
_space_group_IT_number 15
_symmetry_cell_setting monoclinic
_symmetry_space_group_name_Hall '-C 2yc'
_symmetry_space_group_name_H-M 'C 1 2/c 1'
_atom_sites_solution_hydrogens geom
_atom_sites_solution_primary direct
_atom_sites_solution_secondary difmap
_cell_angle_alpha 90.00
_cell_angle_beta 107.423(3)
_cell_angle_gamma 90.00
_cell_formula_units_Z 1
_cell_length_a 22.4142(15)
_cell_length_b 3.8614(2)
_cell_length_c 14.6957(10)
_cell_measurement_reflns_used 1356
_cell_measurement_temperature 120(2)
_cell_measurement_theta_max 27.35
_cell_measurement_theta_min 3.81
_cell_volume 1213.56(13)
_computing_cell_refinement 'DENZO (Otwinowski & Minor, 1997) and COLLECT'
_computing_data_collection 'COLLECT (Nonius, 1999)'
_computing_data_reduction 'DENZO and COLLECT'
_computing_molecular_graphics 'PLATON (Spek, 2003)'
_computing_publication_material 'SHELXL97 and PRPKAPPA (Ferguson, 1999)'
_computing_structure_refinement 'OSCAIL  and SHELXL97 (Sheldrick, 1997)'
_computing_structure_solution 'OSCAIL (McArdle, 2003) and SHELXS97 (Sheldrick, 1997)'
_diffrn_ambient_temperature 120(2)
_diffrn_detector_area_resol_mean 9.091
_diffrn_measured_fraction_theta_full 0.993
_diffrn_measured_fraction_theta_max 0.993
_diffrn_measurement_device_type 'Bruker Nonius KappaCCD area-detector'
_diffrn_measurement_method '\f and \w'
_diffrn_radiation_monochromator graphite
_diffrn_radiation_source 'Bruker Nonius FR591 rotating anode'
_diffrn_radiation_type 'Mo K\a'
_diffrn_radiation_wavelength 0.71073
_diffrn_reflns_av_R_equivalents 0.0459
_diffrn_reflns_av_sigmaI/netI 0.0373
_diffrn_reflns_limit_h_max 28
_diffrn_reflns_limit_h_min -28
_diffrn_reflns_limit_k_max 4
_diffrn_reflns_limit_k_min -4
_diffrn_reflns_limit_l_max 17
_diffrn_reflns_limit_l_min -18
_diffrn_reflns_number 6295
_diffrn_reflns_theta_full 27.35
_diffrn_reflns_theta_max 27.35
_diffrn_reflns_theta_min 3.81
_diffrn_standards_decay_% 0
_exptl_absorpt_coefficient_mu 2.636
_exptl_absorpt_correction_T_max 0.902
_exptl_absorpt_correction_T_min 0.434
_exptl_absorpt_correction_type multi-scan
_exptl_absorpt_process_details '(SADABS; Sheldrick, 2003)'
_exptl_crystal_colour brown
_exptl_crystal_density_diffrn 1.927
_exptl_crystal_density_method 'not measured'
_exptl_crystal_description plate
_exptl_crystal_F_000 680
_exptl_crystal_size_max 0.38
_exptl_crystal_size_mid 0.16
_exptl_crystal_size_min 0.04
_refine_diff_density_max 0.501
_refine_diff_density_min -0.513
_refine_ls_extinction_coef 0.0036(6)
_refine_ls_extinction_expression Fc^*^=kFc[1+0.001xFc^2^\l^3^/sin(2\q)]^-1/4^
_refine_ls_extinction_method 'SHELXL97 (Sheldrick, 1997)'
_refine_ls_goodness_of_fit_ref 1.152
_refine_ls_hydrogen_treatment constr
_refine_ls_matrix_type full
_refine_ls_number_parameters 78
_refine_ls_number_reflns 1356
_refine_ls_number_restraints 68
_refine_ls_restrained_S_all 1.140
_refine_ls_R_factor_all 0.0544
_refine_ls_R_factor_gt 0.0433
_refine_ls_shift/su_max 0.000
_refine_ls_shift/su_mean 0.000
_refine_ls_structure_factor_coef Fsqd
_refine_ls_weighting_details 'calc w = 1/[\s^2^(Fo^2^)+(0.0295P)^2^+7.4382P] where P=(Fo^2^+2Fc^2^)/3'
_refine_ls_weighting_scheme calc
_refine_ls_wR_factor_gt 0.1034
_refine_ls_wR_factor_ref 0.1071
_reflns_number_gt 1154
_reflns_number_total 1356
_reflns_threshold_expression I>2\s(I)
_cod_data_source_file sk1846.cif
_cod_data_source_block I
_cod_original_sg_symbol_H-M 'C 2/c'
_cod_database_code 2015047
_cod_database_fobs_code 2015047

loop_
_symmetry_equiv_pos_as_xyz
'x, y, z'
'-x, y, -z+1/2'
'x+1/2, y+1/2, z'
'-x+1/2, y+1/2, -z+1/2'
'-x, -y, -z'
'x, -y, z-1/2'
'-x+1/2, -y+1/2, -z'
'x+1/2, -y+1/2, z-1/2'

loop_
_atom_site_label
_atom_site_fract_x
_atom_site_fract_y
_atom_site_fract_z
_atom_site_U_iso_or_equiv
_atom_site_adp_type
_atom_site_calc_flag
_atom_site_refinement_flags
_atom_site_occupancy
_atom_site_disorder_assembly
_atom_site_disorder_group
_atom_site_type_symbol
I2_1 0.9190(5) 0.479(2) 0.6312(5) 0.0272(8) Uani d PD 0.25 A -1 I
O1_1 0.6262(6) 0.048(3) 0.3586(8) 0.0325(19) Uiso d PD 0.25 A -1 O
O2_1 0.5372(5) -0.011(3) 0.3825(9) 0.0340(19) Uiso d PD 0.25 A -1 O
N1_1 0.7759(5) 0.317(4) 0.5017(9) 0.0290(15) Uiso d PD 0.25 A -1 N
N2_1 0.5919(6) 0.071(9) 0.4092(16) 0.0293(19) Uiso d PD 0.25 A -1 N
C11_1 0.6760(6) 0.314(6) 0.5315(10) 0.0253(12) Uiso d PGD 0.25 A -1 C
C12_1 0.6127(6) 0.232(6) 0.5018(11) 0.0236(12) Uiso d PGD 0.25 A -1 C
C13_1 0.5769(6) 0.279(7) 0.5634(13) 0.0244(13) Uiso d PGD 0.25 A -1 C
H13_1 0.5337 0.2224 0.5432 0.029 Uiso calc PR 0.25 A -1 H
C14_1 0.6043(8) 0.408(7) 0.6547(12) 0.0259(14) Uiso d PGD 0.25 A -1 C
H14_1 0.5799 0.4402 0.6968 0.031 Uiso calc PR 0.25 A -1 H
C15_1 0.6676(8) 0.491(7) 0.6843(10) 0.0268(15) Uiso d PGD 0.25 A -1 C
H15_1 0.6864 0.5790 0.7467 0.032 Uiso calc PR 0.25 A -1 H
C16_1 0.7034(6) 0.444(7) 0.6227(11) 0.0254(13) Uiso d PGD 0.25 A -1 C
H16_1 0.7467 0.5001 0.6430 0.030 Uiso calc PR 0.25 A -1 H
C17_1 0.7169(5) 0.292(7) 0.4704(11) 0.0290(15) Uiso d PD 0.25 A -1 C
H17_1 0.6982 0.2569 0.4039 0.035 Uiso calc PR 0.25 A -1 H
C21_1 0.8160(6) 0.212(4) 0.4483(9) 0.0253(12) Uiso d PGD 0.25 A -1 C
C22_1 0.8788(6) 0.285(6) 0.4923(10) 0.0236(12) Uiso d PGD 0.25 A -1 C
C23_1 0.9225(6) 0.229(8) 0.4437(14) 0.0244(13) Uiso d PGD 0.25 A -1 C
H23_1 0.9654 0.2791 0.4738 0.029 Uiso calc PR 0.25 A -1 H
C24_1 0.9034(8) 0.100(8) 0.3512(14) 0.0259(14) Uiso d PGD 0.25 A -1 C
H24_1 0.9332 0.0623 0.3180 0.031 Uiso calc PR 0.25 A -1 H
C25_1 0.8406(9) 0.027(6) 0.3072(9) 0.0268(15) Uiso d PGD 0.25 A -1 C
H25_1 0.8276 -0.0609 0.2439 0.032 Uiso calc PR 0.25 A -1 H
C26_1 0.7969(6) 0.083(5) 0.3557(9) 0.0254(13) Uiso d PGD 0.25 A -1 C
H26_1 0.7540 0.0329 0.3257 0.030 Uiso calc PR 0.25 A -1 H
I2_2 0.5767(5) 0.070(2) 0.3531(5) 0.0272(8) Uani d PD 0.25 B -2 I
O1_2 0.8673(5) 0.546(3) 0.6197(9) 0.0325(19) Uiso d PD 0.25 B -2 O
O2_2 0.9615(5) 0.385(3) 0.6195(9) 0.0340(19) Uiso d PD 0.25 B -2 O
N1_2 0.7199(8) 0.319(9) 0.4786(15) 0.0290(15) Uiso d PD 0.25 B -2 N
N2_2 0.9044(5) 0.401(8) 0.5849(13) 0.0293(19) Uiso d PD 0.25 B -2 N
C11_2 0.8190(6) 0.151(5) 0.4572(12) 0.0253(12) Uiso d PGD 0.25 B -2 C
C12_2 0.8819(6) 0.238(5) 0.4920(10) 0.0236(12) Uiso d PGD 0.25 B -2 C
C13_2 0.9217(6) 0.173(5) 0.4374(13) 0.0244(13) Uiso d PGD 0.25 B -2 C
H13_2 0.9647 0.2332 0.4611 0.029 Uiso calc PR 0.25 B -2 H
C14_2 0.8986(8) 0.021(4) 0.3480(12) 0.0259(14) Uiso d PGD 0.25 B -2 C
H14_2 0.9258 -0.0237 0.3107 0.031 Uiso calc PR 0.25 B -2 H
C15_2 0.8357(9) -0.067(5) 0.3133(10) 0.0268(15) Uiso d PGD 0.25 B -2 C
H15_2 0.8199 -0.1711 0.2522 0.032 Uiso calc PR 0.25 B -2 H
C16_2 0.7959(6) -0.002(5) 0.3679(13) 0.0254(13) Uiso d PGD 0.25 B -2 C
H16_2 0.7529 -0.0616 0.3441 0.030 Uiso calc PR 0.25 B -2 H
C17_2 0.7730(9) 0.176(8) 0.5099(17) 0.0290(15) Uiso d PD 0.25 B -2 C
H17_2 0.7839 0.0779 0.5720 0.035 Uiso calc PR 0.25 B -2 H
C21_2 0.6795(6) 0.336(7) 0.5366(13) 0.0253(12) Uiso d PGD 0.25 B -2 C
C22_2 0.6172(7) 0.249(6) 0.4935(9) 0.0236(12) Uiso d PGD 0.25 B -2 C
C23_2 0.5736(5) 0.291(6) 0.5428(10) 0.0244(13) Uiso d PGD 0.25 B -2 C
H23_2 0.5311 0.2310 0.5133 0.029 Uiso calc PR 0.25 B -2 H
C24_2 0.5922(7) 0.420(7) 0.6353(10) 0.0259(14) Uiso d PGD 0.25 B -2 C
H24_2 0.5624 0.4487 0.6690 0.031 Uiso calc PR 0.25 B -2 H
C25_2 0.6545(8) 0.507(7) 0.6785(10) 0.0268(15) Uiso d PGD 0.25 B -2 C
H25_2 0.6672 0.5955 0.7417 0.032 Uiso calc PR 0.25 B -2 H
C26_2 0.6981(6) 0.465(8) 0.6292(13) 0.0254(13) Uiso d PGD 0.25 B -2 C
H26_2 0.7406 0.5246 0.6587 0.030 Uiso calc PR 0.25 B -2 H

loop_
_atom_site_aniso_label
_atom_site_aniso_U_11
_atom_site_aniso_U_22
_atom_site_aniso_U_33
_atom_site_aniso_U_12
_atom_site_aniso_U_13
_atom_site_aniso_U_23
I2_1 0.0364(12) 0.032(2) 0.011(2) -0.0052(13) 0.0035(15) 0.0109(12)
I2_2 0.0364(12) 0.032(2) 0.011(2) -0.0052(13) 0.0035(15) 0.0109(12)

loop_
_atom_type_symbol
_atom_type_description
_atom_type_scat_dispersion_real
_atom_type_scat_dispersion_imag
_atom_type_scat_source
C C 0.0033 0.0016 'International Tables Vol C Tables 4.2.6.8 and 6.1.1.4'
H H 0.0000 0.0000 'International Tables Vol C Tables 4.2.6.8 and 6.1.1.4'
I I -0.4742 1.8119 'International Tables Vol C Tables 4.2.6.8 and 6.1.1.4'
N N 0.0061 0.0033 'International Tables Vol C Tables 4.2.6.8 and 6.1.1.4'
O O 0.0106 0.0060 'International Tables Vol C Tables 4.2.6.8 and 6.1.1.4'

loop_
_geom_angle_atom_site_label_1
_geom_angle_atom_site_label_2
_geom_angle_atom_site_label_3
_geom_angle
C17_1 N1_1 C21_1 122.8(9)
O2_1 N2_1 O1_1 122.9(14)
O2_1 N2_1 C12_1 115.3(11)
O1_1 N2_1 C12_1 121.5(12)
C12_1 C11_1 C16_1 120.0
C12_1 C11_1 C17_1 124.1(10)
C16_1 C11_1 C17_1 115.8(10)
C11_1 C12_1 C13_1 120.0
C11_1 C12_1 N2_1 114.0(9)
C13_1 C12_1 N2_1 125.8(9)
C14_1 C13_1 C12_1 120.0
C14_1 C13_1 H13_1 120.0
C12_1 C13_1 H13_1 120.0
C13_1 C14_1 C15_1 120.0
C13_1 C14_1 H14_1 120.0
C15_1 C14_1 H14_1 120.0
C14_1 C15_1 C16_1 120.0
C14_1 C15_1 H15_1 120.0
C16_1 C15_1 H15_1 120.0
C15_1 C16_1 C11_1 120.0
C15_1 C16_1 H16_1 120.0
C11_1 C16_1 H16_1 120.0
N1_1 C17_1 C11_1 123.3(11)
N1_1 C17_1 H17_1 118.4
C11_1 C17_1 H17_1 118.4
C22_1 C21_1 C26_1 120.0
C22_1 C21_1 N1_1 113.9(10)
C26_1 C21_1 N1_1 125.7(10)
C23_1 C22_1 C21_1 120.0
C23_1 C22_1 I2_1 113.0(8)
C21_1 C22_1 I2_1 127.0(8)
C24_1 C23_1 C22_1 120.0
C24_1 C23_1 H23_1 120.0
C22_1 C23_1 H23_1 120.0
C23_1 C24_1 C25_1 120.0
C23_1 C24_1 H24_1 120.0
C25_1 C24_1 H24_1 120.0
C26_1 C25_1 C24_1 120.0
C26_1 C25_1 H25_1 120.0
C24_1 C25_1 H25_1 120.0
C25_1 C26_1 C21_1 120.0
C25_1 C26_1 H26_1 120.0
C21_1 C26_1 H26_1 120.0
C17_2 N1_2 C21_2 120.1(12)
O2_2 N2_2 O1_2 126.8(13)
O2_2 N2_2 C12_2 113.2(11)
O1_2 N2_2 C12_2 119.9(11)
C12_2 C11_2 C16_2 120.0
C12_2 C11_2 C17_2 125.9(13)
C16_2 C11_2 C17_2 113.9(13)
C11_2 C12_2 C13_2 120.0
C11_2 C12_2 N2_2 118.7(10)
C13_2 C12_2 N2_2 121.3(10)
C14_2 C13_2 C12_2 120.0
C14_2 C13_2 H13_2 120.0
C12_2 C13_2 H13_2 120.0
C13_2 C14_2 C15_2 120.0
C13_2 C14_2 H14_2 120.0
C15_2 C14_2 H14_2 120.0
C16_2 C15_2 C14_2 120.0
C16_2 C15_2 H15_2 120.0
C14_2 C15_2 H15_2 120.0
C15_2 C16_2 C11_2 120.0
C11_2 C16_2 H16_2 120.0
N1_2 C17_2 C11_2 124.8(13)
N1_2 C17_2 H17_2 117.6
C11_2 C17_2 H17_2 117.6
C22_2 C21_2 C26_2 120.0
C22_2 C21_2 N1_2 116.7(12)
C26_2 C21_2 N1_2 123.0(12)
C23_2 C22_2 C21_2 120.0
C23_2 C22_2 I2_2 112.6(7)
C21_2 C22_2 I2_2 127.3(7)
C22_2 C23_2 C24_2 120.0
C22_2 C23_2 H23_2 120.0
C24_2 C23_2 H23_2 120.0
C25_2 C24_2 C23_2 120.0
C25_2 C24_2 H24_2 120.0
C23_2 C24_2 H24_2 120.0
C24_2 C25_2 C26_2 120.0
C24_2 C25_2 H25_2 120.0
C26_2 C25_2 H25_2 120.0
C25_2 C26_2 C21_2 120.0
C25_2 C26_2 H26_2 120.0
C21_2 C26_2 H26_2 120.0

loop_
_geom_bond_atom_site_label_1
_geom_bond_atom_site_label_2
_geom_bond_site_symmetry_2
_geom_bond_distance
_geom_bond_publ_flag
I2_1 C22_1 . 2.106(10) ?
O1_1 N2_1 . 1.222(14) ?
O2_1 N2_1 . 1.214(13) ?
N1_1 C17_1 . 1.2678(11) ?
N1_1 C21_1 . 1.4194(10) ?
N2_1 C12_1 . 1.441(14) ?
C11_1 C12_1 . 1.3900 ?
C11_1 C16_1 . 1.3900 ?
C11_1 C17_1 . 1.4653(10) ?
C12_1 C13_1 . 1.3900 ?
C13_1 C14_1 . 1.3900 ?
C13_1 H13_1 . 0.9500 ?
C14_1 C15_1 . 1.3900 ?
C14_1 H14_1 . 0.9500 ?
C15_1 C16_1 . 1.3900 ?
C15_1 H15_1 . 0.9500 ?
C16_1 H16_1 . 0.9500 ?
C17_1 H17_1 . 0.9500 ?
C21_1 C22_1 . 1.3900 ?
C21_1 C26_1 . 1.3900 ?
C22_1 C23_1 . 1.3900 ?
C23_1 C24_1 . 1.3900 ?
C23_1 H23_1 . 0.9500 ?
C24_1 C25_1 . 1.3900 ?
C24_1 H24_1 . 0.9500 ?
C25_1 C26_1 . 1.3900 ?
C25_1 H25_1 . 0.9500 ?
C26_1 H26_1 . 0.9500 ?
I2_2 C22_2 . 2.105(9) ?
O1_2 N2_2 . 1.233(13) ?
O2_2 N2_2 . 1.229(13) ?
N1_2 C17_2 . 1.2678(10) ?
N1_2 C21_2 . 1.4194(10) ?
N2_2 C12_2 . 1.450(14) ?
C11_2 C12_2 . 1.3900 ?
C11_2 C16_2 . 1.3900 ?
C11_2 C17_2 . 1.4653(10) ?
C12_2 C13_2 . 1.3900 ?
C13_2 C14_2 . 1.3900 ?
C13_2 H13_2 . 0.9500 ?
C14_2 C15_2 . 1.3900 ?
C14_2 H14_2 . 0.9500 ?
C15_2 C16_2 . 1.3900 ?
C15_2 H15_2 . 0.9500 ?
C16_2 H16_2 . 0.9500 ?
C17_2 H17_2 . 0.9500 ?
C21_2 C22_2 . 1.3900 ?
C21_2 C26_2 . 1.3900 ?
C22_2 C23_2 . 1.3900 ?
C23_2 C24_2 . 1.3900 ?
C23_2 H23_2 . 0.9500 ?
C24_2 C25_2 . 1.3900 ?
C24_2 H24_2 . 0.9500 ?
C25_2 C26_2 . 1.3900 ?
C25_2 H25_2 . 0.9500 ?
C26_2 H26_2 . 0.9500 ?

loop_
_geom_torsion_atom_site_label_1
_geom_torsion_atom_site_label_2
_geom_torsion_atom_site_label_3
_geom_torsion_atom_site_label_4
_geom_torsion
C16_1 C11_1 C12_1 C13_1 0.0
C17_1 C11_1 C12_1 C13_1 -176.6(18)
C16_1 C11_1 C12_1 N2_1 -174.6(18)
C17_1 C11_1 C12_1 N2_1 9(2)
O2_1 N2_1 C12_1 C11_1 178(2)
O1_1 N2_1 C12_1 C11_1 -8(4)
O2_1 N2_1 C12_1 C13_1 4(4)
O1_1 N2_1 C12_1 C13_1 178(2)
C11_1 C12_1 C13_1 C14_1 0.0
N2_1 C12_1 C13_1 C14_1 174(2)
C12_1 C13_1 C14_1 C15_1 0.0
C13_1 C14_1 C15_1 C16_1 0.0
C14_1 C15_1 C16_1 C11_1 0.0
C12_1 C11_1 C16_1 C15_1 0.0
C17_1 C11_1 C16_1 C15_1 176.8(16)
C21_1 N1_1 C17_1 C11_1 163.8(18)
C12_1 C11_1 C17_1 N1_1 -169(2)
C16_1 C11_1 C17_1 N1_1 14(3)
C17_1 N1_1 C21_1 C22_1 175(2)
C17_1 N1_1 C21_1 C26_1 3(3)
C26_1 C21_1 C22_1 C23_1 0.0
N1_1 C21_1 C22_1 C23_1 -173.2(14)
C26_1 C21_1 C22_1 I2_1 -179.8(16)
N1_1 C21_1 C22_1 I2_1 7.0(18)
C21_1 C22_1 C23_1 C24_1 0.0
I2_1 C22_1 C23_1 C24_1 179.8(14)
C22_1 C23_1 C24_1 C25_1 0.0
C23_1 C24_1 C25_1 C26_1 0.0
C24_1 C25_1 C26_1 C21_1 0.0
C22_1 C21_1 C26_1 C25_1 0.0
N1_1 C21_1 C26_1 C25_1 172.3(15)
C16_2 C11_2 C12_2 C13_2 0.0
C17_2 C11_2 C12_2 C13_2 174.3(18)
C16_2 C11_2 C12_2 N2_2 179.2(17)
C17_2 C11_2 C12_2 N2_2 -7(2)
O2_2 N2_2 C12_2 C11_2 162(2)
O1_2 N2_2 C12_2 C11_2 -20(3)
O2_2 N2_2 C12_2 C13_2 -19(3)
O1_2 N2_2 C12_2 C13_2 159(2)
C11_2 C12_2 C13_2 C14_2 0.0
N2_2 C12_2 C13_2 C14_2 -179.2(18)
C12_2 C13_2 C14_2 C15_2 0.0
C13_2 C14_2 C15_2 C16_2 0.0
C14_2 C15_2 C16_2 C11_2 0.0
C12_2 C11_2 C16_2 C15_2 0.0
C17_2 C11_2 C16_2 C15_2 -175.0(16)
C21_2 N1_2 C17_2 C11_2 -179(3)
C12_2 C11_2 C17_2 N1_2 130.5(17)
C16_2 C11_2 C17_2 N1_2 -55(2)
C17_2 N1_2 C21_2 C22_2 -134.4(16)
C17_2 N1_2 C21_2 C26_2 52(2)
C26_2 C21_2 C22_2 C23_2 0.0
N1_2 C21_2 C22_2 C23_2 -173.8(17)
C26_2 C21_2 C22_2 I2_2 177.1(15)
N1_2 C21_2 C22_2 I2_2 3(2)
C21_2 C22_2 C23_2 C24_2 0.0
I2_2 C22_2 C23_2 C24_2 -177.5(13)
C22_2 C23_2 C24_2 C25_2 0.0
C23_2 C24_2 C25_2 C26_2 0.0
C24_2 C25_2 C26_2 C21_2 0.0
C22_2 C21_2 C26_2 C25_2 0.0
N1_2 C21_2 C26_2 C25_2 173.4(18)
